data_4080397
loop_
_publ_author_name
'Robinson, Jerome R.'
'Carroll, Patrick J.'
'Walsh, Patrick J.'
'Schelter, Eric J.'

_publ_section_title
;
 Uranium(IV) BINOLate Heterobimetallics: Synthesis and Reactivity in an
 Asymmetric Diels--Alder Reaction
;
_journal_issue 5
_journal_name_full Organometallics
_journal_page_first 1493
_journal_paper_doi 10.1021/om3011849
_journal_volume 32
_journal_year 2013
_chemical_formula_sum 'C72 H66 Cl Li3 N6 O6 U'
_chemical_formula_weight 1405.61
_space_group_IT_number 19
_symmetry_cell_setting orthorhombic
_symmetry_Int_Tables_number 19
_symmetry_space_group_name_Hall 'P 2ac 2ab'
_symmetry_space_group_name_H-M 'P 21 21 21'
_atom_sites_solution_hydrogens geom
_atom_sites_solution_primary direct
_audit_creation_method SHELXL-97
_cell_angle_alpha 90.00
_cell_angle_beta 90.00
_cell_angle_gamma 90.00
_cell_formula_units_Z 8
_cell_length_a 19.834(3)
_cell_length_b 25.703(5)
_cell_length_c 30.533(5)
_cell_measurement_temperature 143(1)
_cell_volume 15566(5)
_computing_data_collection 'Bruker APEX2'
_computing_data_reduction 'Bruker SAINT'
_computing_structure_refinement 'SHELXL-97 (Sheldrick, 2008)'
_computing_structure_solution 'SHELXS-97 (Sheldrick, 2008)'
_diffrn_ambient_temperature 143(1)
_diffrn_measured_fraction_theta_full 0.994
_diffrn_measured_fraction_theta_max 0.994
_diffrn_measurement_device 'CCD Area Detector'
_diffrn_measurement_device_type 'Bruker APEXII'
_diffrn_measurement_method 'phi and omega scans'
_diffrn_radiation_monochromator graphite
_diffrn_radiation_source 'sealed tube'
_diffrn_radiation_type MoK\a
_diffrn_radiation_wavelength 0.71073
_diffrn_reflns_av_R_equivalents 0.0444
_diffrn_reflns_av_sigmaI/netI 0.0476
_diffrn_reflns_limit_h_max 25
_diffrn_reflns_limit_h_min -23
_diffrn_reflns_limit_k_max 32
_diffrn_reflns_limit_k_min -33
_diffrn_reflns_limit_l_max 39
_diffrn_reflns_limit_l_min -37
_diffrn_reflns_number 234135
_diffrn_reflns_theta_full 27.51
_diffrn_reflns_theta_max 27.51
_diffrn_reflns_theta_min 1.72
_exptl_absorpt_coefficient_mu 2.167
_exptl_absorpt_correction_T_max 0.7456
_exptl_absorpt_correction_T_min 0.5475
_exptl_absorpt_correction_type multi-scan
_exptl_absorpt_process_details '(SADABS; Sheldrick, 2007)'
_exptl_crystal_density_diffrn 1.200
_exptl_crystal_density_method 'not measured'
_exptl_crystal_F_000 5648
_exptl_crystal_size_max 0.46
_exptl_crystal_size_mid 0.35
_exptl_crystal_size_min 0.16
_refine_diff_density_max 2.353
_refine_diff_density_min -1.411
_refine_diff_density_rms 0.115
_refine_ls_abs_structure_details 'Flack H D (1983), Acta Cryst. A39, 876-881'
_refine_ls_abs_structure_Flack 0.039(5)
_refine_ls_extinction_method none
_refine_ls_goodness_of_fit_ref 1.039
_refine_ls_hydrogen_treatment constr
_refine_ls_matrix_type full
_refine_ls_number_parameters 1616
_refine_ls_number_reflns 35470
_refine_ls_number_restraints 14
_refine_ls_restrained_S_all 1.040
_refine_ls_R_factor_all 0.0736
_refine_ls_R_factor_gt 0.0574
_refine_ls_shift/su_max 0.002
_refine_ls_shift/su_mean 0.000
_refine_ls_structure_factor_coef Fsqd
_refine_ls_weighting_details 'calc w=1/[\s^2^(Fo^2^)+(0.0756P)^2^+29.7266P] where P=(Fo^2^+2Fc^2^)/3'
_refine_ls_weighting_scheme calc
_refine_ls_wR_factor_gt 0.1416
_refine_ls_wR_factor_ref 0.1504
_reflns_number_gt 28220
_reflns_number_total 35470
_reflns_threshold_expression >2sigma(I)
_cod_data_source_file om3011849_si_002.cif
_cod_data_source_block shelxl
_cod_depositor_comments
;
The following automatic conversions were performed:
'_atom_site_symetry_multiplicity' tag replaced with
'_atom_site_symmetry_multiplicity'.

Automatic conversion script
Id: cif_correct_tags 1440 2010-10-19 06:21:57Z saulius 
;
_cod_original_sg_symbol_H-M 'P 21 21 21 '
_cod_database_code 4080397

loop_
_symmetry_equiv_pos_as_xyz
'x, y, z'
'x+1/2, -y+1/2, -z'
'-x, y+1/2, -z+1/2'
'-x+1/2, -y, z+1/2'

loop_
_atom_site_label
_atom_site_type_symbol
_atom_site_fract_x
_atom_site_fract_y
_atom_site_fract_z
_atom_site_U_iso_or_equiv
_atom_site_adp_type
_atom_site_occupancy
_atom_site_symmetry_multiplicity
_atom_site_calc_flag
_atom_site_refinement_flags
U1 U 0.341702(10) 0.497280(10) 0.108746(7) 0.04019(6) Uani 1 1 d .
Cl1 Cl 0.47817(7) 0.49229(8) 0.11989(6) 0.0533(4) Uani 1 1 d .
O1 O 0.3716(2) 0.54254(15) 0.04628(14) 0.0384(10) Uani 1 1 d .
O2 O 0.2694(2) 0.56816(17) 0.10805(14) 0.0432(10) Uani 1 1 d .
O3 O 0.3503(2) 0.54416(17) 0.17245(14) 0.0423(10) Uani 1 1 d .
O4 O 0.2702(3) 0.4560(2) 0.15621(15) 0.0539(12) Uani 1 1 d .
O5 O 0.3555(2) 0.40704(16) 0.10426(15) 0.0447(11) Uani 1 1 d .
O6 O 0.2741(2) 0.47091(18) 0.05026(14) 0.0427(10) Uani 1 1 d .
N1 N 0.1920(4) 0.6392(3) 0.1901(3) 0.072(2) Uani 1 1 d .
N2 N 0.3296(5) 0.6661(3) 0.1711(4) 0.102(3) Uani 1 1 d .
N3 N 0.2146(4) 0.3317(3) 0.1637(2) 0.068(2) Uani 1 1 d D
N4 N 0.3457(7) 0.3542(5) 0.1979(4) 0.159(7) Uani 1 1 d D
N5 N 0.2505(4) 0.5283(3) -0.0514(2) 0.075(2) Uani 1 1 d .
N6 N 0.3840(4) 0.4844(3) -0.0433(2) 0.0635(18) Uani 1 1 d .
C1 C 0.3918(4) 0.5923(3) 0.0503(2) 0.0419(15) Uani 1 1 d .
C2 C 0.4604(5) 0.6027(3) 0.0543(3) 0.061(2) Uani 1 1 d .
H2 H 0.4910 0.5753 0.0534 0.081 Uiso 1 1 calc R
C3 C 0.4836(5) 0.6521(4) 0.0594(4) 0.081(3) Uani 1 1 d .
H3 H 0.5298 0.6578 0.0618 0.107 Uiso 1 1 calc R
C4 C 0.4387(5) 0.6951(3) 0.0612(3) 0.068(2) Uani 1 1 d .
C5 C 0.4594(6) 0.7463(4) 0.0687(3) 0.078(3) Uani 1 1 d .
H5 H 0.5053 0.7527 0.0721 0.104 Uiso 1 1 calc R
C6 C 0.4169(7) 0.7867(4) 0.0712(3) 0.083(3) Uani 1 1 d .
H6 H 0.4327 0.8205 0.0747 0.111 Uiso 1 1 calc R
C7 C 0.3500(7) 0.7766(3) 0.0685(2) 0.076(3) Uani 1 1 d .
H7 H 0.3203 0.8043 0.0719 0.101 Uiso 1 1 calc R
C8 C 0.3227(5) 0.7276(3) 0.0609(2) 0.060(2) Uani 1 1 d .
H8 H 0.2763 0.7231 0.0585 0.080 Uiso 1 1 calc R
C9 C 0.3679(5) 0.6844(3) 0.0569(2) 0.059(2) Uani 1 1 d .
C10 C 0.3464(5) 0.6319(3) 0.0497(2) 0.0476(18) Uani 1 1 d .
C11 C 0.2719(5) 0.6208(3) 0.0444(2) 0.055(2) Uani 1 1 d .
C12 C 0.2358(4) 0.6407(3) 0.0075(2) 0.0521(19) Uani 1 1 d .
C13 C 0.2698(6) 0.6659(3) -0.0280(2) 0.064(2) Uani 1 1 d .
H13 H 0.3164 0.6698 -0.0267 0.085 Uiso 1 1 calc R
C14 C 0.2354(8) 0.6847(3) -0.0638(3) 0.086(4) Uani 1 1 d .
H14 H 0.2587 0.7012 -0.0863 0.114 Uiso 1 1 calc R
C15 C 0.1660(8) 0.6789(4) -0.0664(3) 0.093(4) Uani 1 1 d .
H15 H 0.1432 0.6920 -0.0906 0.124 Uiso 1 1 calc R
C16 C 0.1305(6) 0.6545(4) -0.0342(3) 0.080(3) Uani 1 1 d .
H16 H 0.0839 0.6518 -0.0363 0.106 Uiso 1 1 calc R
C17 C 0.1654(5) 0.6328(3) 0.0034(2) 0.063(2) Uani 1 1 d .
C18 C 0.1313(5) 0.6041(4) 0.0348(3) 0.072(3) Uani 1 1 d .
H18 H 0.0849 0.5994 0.0328 0.096 Uiso 1 1 calc R
C19 C 0.1672(4) 0.5824(3) 0.0693(3) 0.0582(19) Uani 1 1 d .
H19 H 0.1442 0.5629 0.0902 0.077 Uiso 1 1 calc R
C20 C 0.2373(4) 0.5890(3) 0.0737(2) 0.0476(17) Uani 1 1 d .
C21 C 0.3675(3) 0.5220(3) 0.21090(17) 0.0382(14) Uani 1 1 d .
C22 C 0.4372(4) 0.5256(3) 0.2238(2) 0.057(2) Uani 1 1 d .
H22 H 0.4676 0.5434 0.2061 0.076 Uiso 1 1 calc R
C23 C 0.4587(3) 0.5035(5) 0.2611(2) 0.067(2) Uani 1 1 d .
H23 H 0.5032 0.5080 0.2698 0.088 Uiso 1 1 calc R
C24 C 0.4147(4) 0.4734(3) 0.2874(2) 0.0511(18) Uani 1 1 d .
C25 C 0.4366(4) 0.4463(4) 0.3264(2) 0.064(2) Uani 1 1 d .
H25 H 0.4815 0.4485 0.3349 0.086 Uiso 1 1 calc R
C26 C 0.3927(4) 0.4175(3) 0.3510(2) 0.063(2) Uani 1 1 d .
H26 H 0.4077 0.4009 0.3762 0.084 Uiso 1 1 calc R
C27 C 0.3276(4) 0.4131(3) 0.3385(2) 0.0552(19) Uani 1 1 d .
H27 H 0.2988 0.3921 0.3549 0.073 Uiso 1 1 calc R
C28 C 0.3021(3) 0.4390(2) 0.3019(2) 0.0406(14) Uani 1 1 d .
H28 H 0.2565 0.4364 0.2950 0.054 Uiso 1 1 calc R
C29 C 0.3455(3) 0.4694(2) 0.2751(2) 0.0379(13) Uani 1 1 d .
C30 C 0.3232(3) 0.4968(3) 0.23645(16) 0.0358(11) Uani 1 1 d .
C31 C 0.2495(3) 0.4983(3) 0.22535(17) 0.0411(13) Uani 1 1 d .
C32 C 0.2023(3) 0.5217(3) 0.2532(2) 0.053(2) Uani 1 1 d .
C33 C 0.2214(5) 0.5503(3) 0.2918(2) 0.062(2) Uani 1 1 d .
H33 H 0.2667 0.5529 0.2996 0.083 Uiso 1 1 calc R
C34 C 0.1737(6) 0.5734(4) 0.3169(3) 0.084(3) Uani 1 1 d .
H34 H 0.1872 0.5922 0.3414 0.112 Uiso 1 1 calc R
C35 C 0.1043(7) 0.5700(6) 0.3072(5) 0.125(7) Uani 1 1 d .
H35 H 0.0726 0.5851 0.3257 0.166 Uiso 1 1 calc R
C36 C 0.0853(6) 0.5453(6) 0.2718(5) 0.126(7) Uani 1 1 d .
H36 H 0.0396 0.5442 0.2652 0.168 Uiso 1 1 calc R
C37 C 0.1312(4) 0.5200(4) 0.2427(3) 0.074(3) Uani 1 1 d .
C38 C 0.1118(4) 0.4941(5) 0.2039(3) 0.089(4) Uani 1 1 d .
H38 H 0.0661 0.4902 0.1979 0.119 Uiso 1 1 calc R
C39 C 0.1566(4) 0.4751(4) 0.1757(3) 0.077(3) Uani 1 1 d .
H39 H 0.1417 0.4611 0.1494 0.102 Uiso 1 1 calc R
C40 C 0.2276(3) 0.4759(3) 0.1853(2) 0.0502(18) Uani 1 1 d .
C41 C 0.3789(4) 0.3864(3) 0.0667(2) 0.0415(15) Uani 1 1 d .
C42 C 0.4503(4) 0.3775(3) 0.0611(3) 0.061(2) Uani 1 1 d .
H42 H 0.4794 0.3845 0.0842 0.081 Uiso 1 1 calc R
C43 C 0.4757(4) 0.3591(3) 0.0231(3) 0.061(2) Uani 1 1 d .
H43 H 0.5217 0.3526 0.0210 0.082 Uiso 1 1 calc R
C44 C 0.4340(4) 0.3496(3) -0.0136(3) 0.0537(18) Uani 1 1 d .
C45 C 0.4589(4) 0.3345(4) -0.0547(3) 0.068(2) Uani 1 1 d .
H45 H 0.5051 0.3289 -0.0576 0.091 Uiso 1 1 calc R
C46 C 0.4198(5) 0.3277(4) -0.0902(3) 0.072(2) Uani 1 1 d .
H46 H 0.4385 0.3194 -0.1172 0.096 Uiso 1 1 calc R
C47 C 0.3479(5) 0.3336(3) -0.0850(2) 0.061(2) Uani 1 1 d .
H47 H 0.3197 0.3279 -0.1089 0.081 Uiso 1 1 calc R
C48 C 0.3211(3) 0.3471(2) -0.0462(2) 0.0422(14) Uani 1 1 d .
H48 H 0.2747 0.3512 -0.0439 0.056 Uiso 1 1 calc R
C49 C 0.3617(3) 0.3555(3) -0.0085(2) 0.0436(15) Uani 1 1 d .
C50 C 0.3357(3) 0.3730(2) 0.0325(2) 0.0383(14) Uani 1 1 d .
C51 C 0.2620(3) 0.3798(3) 0.0388(2) 0.0345(14) Uani 1 1 d .
C52 C 0.2179(4) 0.3357(3) 0.0371(2) 0.0444(16) Uani 1 1 d .
C53 C 0.2416(4) 0.2850(3) 0.0346(2) 0.0550(19) Uani 1 1 d .
H53 H 0.2878 0.2790 0.0336 0.073 Uiso 1 1 calc R
C54 C 0.1967(5) 0.2422(3) 0.0335(3) 0.067(2) Uani 1 1 d .
H54 H 0.2136 0.2085 0.0322 0.089 Uiso 1 1 calc R
C55 C 0.1311(5) 0.2500(4) 0.0344(3) 0.075(3) Uani 1 1 d .
H55 H 0.1020 0.2216 0.0333 0.100 Uiso 1 1 calc R
C56 C 0.1051(5) 0.2991(4) 0.0369(3) 0.075(3) Uani 1 1 d .
H56 H 0.0585 0.3033 0.0369 0.100 Uiso 1 1 calc R
C57 C 0.1458(4) 0.3434(3) 0.0393(2) 0.0539(18) Uani 1 1 d .
C58 C 0.1210(4) 0.3933(3) 0.0450(3) 0.0524(19) Uani 1 1 d .
H58 H 0.0747 0.3985 0.0460 0.070 Uiso 1 1 calc R
C59 C 0.1628(3) 0.4349(3) 0.0492(2) 0.0499(16) Uani 1 1 d .
H59 H 0.1446 0.4677 0.0543 0.066 Uiso 1 1 calc R
C60 C 0.2349(3) 0.4292(3) 0.04591(19) 0.0386(14) Uani 1 1 d .
C61 C 0.2161(6) 0.6928(5) 0.1895(3) 0.090(3) Uani 1 1 d DU
H61a H 0.1893 0.7139 0.2093 0.120 Uiso 1 1 calc R
H61b H 0.2119 0.7071 0.1603 0.120 Uiso 1 1 calc R
C62 C 0.2895(6) 0.6937(4) 0.2038(5) 0.104(4) Uani 1 1 d DU
H62a H 0.3051 0.7293 0.2063 0.138 Uiso 1 1 calc R
H62b H 0.2943 0.6770 0.2321 0.138 Uiso 1 1 calc R
C63 C 0.1239(6) 0.6355(6) 0.1743(4) 0.108(4) Uani 1 1 d .
H63a H 0.0986 0.6651 0.1842 0.161 Uiso 1 1 calc R
H63b H 0.1035 0.6042 0.1853 0.161 Uiso 1 1 calc R
H63c H 0.1241 0.6347 0.1429 0.161 Uiso 1 1 calc R
C64 C 0.3958(7) 0.6665(6) 0.1816(5) 0.114(5) Uani 1 1 d .
H64a H 0.4100 0.7016 0.1871 0.171 Uiso 1 1 calc R
H64b H 0.4216 0.6523 0.1579 0.171 Uiso 1 1 calc R
H64c H 0.4029 0.6459 0.2075 0.171 Uiso 1 1 calc R
C65 C 0.2340(11) 0.3140(5) 0.2079(4) 0.158(8) Uani 1 1 d DU
H65a H 0.2109 0.2820 0.2156 0.210 Uiso 1 1 calc R
H65b H 0.2238 0.3402 0.2298 0.210 Uiso 1 1 calc R
C66 C 0.3125(11) 0.3050(7) 0.2041(7) 0.230(13) Uani 1 1 d DU
H66a H 0.3291 0.2884 0.2305 0.305 Uiso 1 1 calc R
H66b H 0.3220 0.2822 0.1795 0.305 Uiso 1 1 calc R
C67 C 0.1398(8) 0.3365(6) 0.1635(5) 0.155(8) Uani 1 1 d D
H67a H 0.1210 0.3126 0.1843 0.232 Uiso 1 1 calc R
H67b H 0.1230 0.3286 0.1348 0.232 Uiso 1 1 calc R
H67c H 0.1273 0.3714 0.1713 0.232 Uiso 1 1 calc R
C68 C 0.4162(8) 0.3581(6) 0.1980(6) 0.152(8) Uani 1 1 d D
H68a H 0.4336 0.3441 0.2249 0.228 Uiso 1 1 calc R
H68b H 0.4290 0.3941 0.1956 0.228 Uiso 1 1 calc R
H68c H 0.4343 0.3390 0.1737 0.228 Uiso 1 1 calc R
C69 C 0.2858(6) 0.5074(6) -0.0887(3) 0.118(5) Uani 1 1 d DU
H69a H 0.2684 0.4729 -0.0947 0.157 Uiso 1 1 calc R
H69b H 0.2757 0.5290 -0.1139 0.157 Uiso 1 1 calc R
C70 C 0.3563(5) 0.5040(8) -0.0845(2) 0.128(6) Uani 1 1 d DU
H70a H 0.3748 0.5385 -0.0893 0.171 Uiso 1 1 calc R
H70b H 0.3729 0.4819 -0.1079 0.171 Uiso 1 1 calc R
C71 C 0.1823(7) 0.5072(5) -0.0493(4) 0.117(4) Uani 1 1 d .
H71a H 0.1567 0.5196 -0.0739 0.176 Uiso 1 1 calc R
H71b H 0.1611 0.5182 -0.0226 0.176 Uiso 1 1 calc R
H71c H 0.1842 0.4699 -0.0501 0.176 Uiso 1 1 calc R
C72 C 0.4514(4) 0.5044(7) -0.0378(3) 0.112(5) Uani 1 1 d .
H72a H 0.4790 0.4933 -0.0619 0.168 Uiso 1 1 calc R
H72b H 0.4700 0.4916 -0.0109 0.168 Uiso 1 1 calc R
H72c H 0.4500 0.5418 -0.0370 0.168 Uiso 1 1 calc R
Li1 Li 0.2791(7) 0.5963(6) 0.1638(5) 0.063(4) Uani 1 1 d .
Li2 Li 0.2943(8) 0.3844(6) 0.1465(4) 0.066(4) Uani 1 1 d .
Li3 Li 0.3148(5) 0.5105(4) 0.0030(3) 0.043(2) Uani 1 1 d .
U1' U 0.676629(11) 0.493628(12) 0.654640(8) 0.04732(7) Uani 1 1 d .
Cl1' Cl 0.54100(9) 0.48856(11) 0.65868(9) 0.0860(7) Uani 1 1 d .
O1' O 0.6583(2) 0.40327(18) 0.65620(16) 0.0488(11) Uani 1 1 d .
O2' O 0.7558(2) 0.46308(17) 0.70420(16) 0.0439(11) Uani 1 1 d .
O3' O 0.6634(3) 0.53629(18) 0.72046(16) 0.0530(12) Uani 1 1 d .
O4' O 0.74638(19) 0.56457(17) 0.64923(14) 0.0394(10) Uani 1 1 d .
O5' O 0.6462(2) 0.54261(18) 0.59488(16) 0.0478(11) Uani 1 1 d .
O6' O 0.7338(2) 0.45550(17) 0.59782(14) 0.0399(10) Uani 1 1 d .
N1' N 0.7935(3) 0.5086(4) 0.8066(2) 0.074(2) Uani 1 1 d .
N2' N 0.6609(4) 0.4680(3) 0.8070(3) 0.075(2) Uani 1 1 d .
N3' N 0.7711(5) 0.6510(3) 0.5671(3) 0.077(2) Uani 1 1 d .
N4' N 0.6376(4) 0.6648(3) 0.6042(2) 0.071(2) Uani 1 1 d .
N5' N 0.7515(4) 0.3255(3) 0.5745(3) 0.070(2) Uani 1 1 d .
N6' N 0.6182(4) 0.3660(3) 0.5596(3) 0.070(2) Uani 1 1 d .
C1' C 0.6470(4) 0.3802(3) 0.6947(2) 0.0496(17) Uani 1 1 d .
C2' C 0.5791(4) 0.3727(4) 0.7096(3) 0.061(2) Uani 1 1 d .
H2' H 0.5433 0.3836 0.6922 0.081 Uiso 1 1 calc R
C3' C 0.5665(6) 0.3496(4) 0.7495(3) 0.080(3) Uani 1 1 d .
H3' H 0.5222 0.3424 0.7575 0.106 Uiso 1 1 calc R
C4' C 0.6191(5) 0.3368(3) 0.7785(3) 0.061(2) Uani 1 1 d .
C5' C 0.6054(6) 0.3183(3) 0.8207(3) 0.083(3) Uani 1 1 d .
H5' H 0.5611 0.3138 0.8299 0.111 Uiso 1 1 calc R
C6' C 0.6579(8) 0.3069(4) 0.8481(3) 0.100(4) Uani 1 1 d .
H6' H 0.6487 0.2938 0.8759 0.132 Uiso 1 1 calc R
C7' C 0.7241(7) 0.3142(3) 0.8358(3) 0.077(3) Uani 1 1 d .
H7' H 0.7589 0.3073 0.8553 0.103 Uiso 1 1 calc R
C8' C 0.7382(5) 0.3318(3) 0.7942(3) 0.065(2) Uani 1 1 d .
H8' H 0.7828 0.3361 0.7857 0.087 Uiso 1 1 calc R
C9' C 0.6863(5) 0.3434(3) 0.7642(2) 0.0535(19) Uani 1 1 d .
C10' C 0.6981(4) 0.3638(3) 0.7203(3) 0.0497(19) Uani 1 1 d .
C11' C 0.7703(4) 0.3715(3) 0.7043(2) 0.0441(16) Uani 1 1 d .
C12' C 0.8123(4) 0.3275(3) 0.6941(2) 0.0502(18) Uani 1 1 d .
C13' C 0.7883(5) 0.2755(3) 0.6956(3) 0.064(2) Uani 1 1 d .
H13' H 0.7441 0.2695 0.7045 0.086 Uiso 1 1 calc R
C14' C 0.8275(7) 0.2346(3) 0.6846(3) 0.083(3) Uani 1 1 d .
H14' H 0.8104 0.2010 0.6862 0.111 Uiso 1 1 calc R
C15' C 0.8950(6) 0.2432(4) 0.6706(3) 0.088(4) Uani 1 1 d .
H15' H 0.9224 0.2150 0.6635 0.117 Uiso 1 1 calc R
C16' C 0.9189(5) 0.2911(4) 0.6676(3) 0.070(3) Uani 1 1 d .
H16' H 0.9629 0.2959 0.6579 0.093 Uiso 1 1 calc R
C17' C 0.8799(4) 0.3353(3) 0.6785(3) 0.0571(19) Uani 1 1 d .
C18' C 0.9026(4) 0.3857(3) 0.6747(3) 0.059(2) Uani 1 1 d .
H18' H 0.9468 0.3915 0.6658 0.078 Uiso 1 1 calc R
C19' C 0.8625(4) 0.4275(3) 0.6836(3) 0.0512(19) Uani 1 1 d .
H19' H 0.8798 0.4608 0.6799 0.068 Uiso 1 1 calc R
C20' C 0.7947(4) 0.4214(3) 0.6985(2) 0.0449(16) Uani 1 1 d .
C21' C 0.6440(4) 0.5850(4) 0.7210(2) 0.059(2) Uani 1 1 d .
C22' C 0.5740(5) 0.5976(4) 0.7267(3) 0.077(3) Uani 1 1 d .
H22' H 0.5425 0.5714 0.7313 0.102 Uiso 1 1 calc R
C23' C 0.5541(6) 0.6485(5) 0.7252(4) 0.093(4) Uani 1 1 d .
H23' H 0.5085 0.6558 0.7288 0.124 Uiso 1 1 calc R
C24' C 0.5990(6) 0.6907(4) 0.7186(3) 0.073(3) Uani 1 1 d .
C25' C 0.5792(7) 0.7438(5) 0.7143(3) 0.096(4) Uani 1 1 d .
H25' H 0.5336 0.7513 0.7179 0.127 Uiso 1 1 calc R
C26' C 0.6186(7) 0.7824(5) 0.7058(3) 0.090(4) Uani 1 1 d .
H26' H 0.6021 0.8161 0.7031 0.120 Uiso 1 1 calc R
C27' C 0.6898(6) 0.7711(3) 0.7009(3) 0.081(3) Uani 1 1 d .
H27' H 0.7199 0.7978 0.6945 0.108 Uiso 1 1 calc R
C28' C 0.7132(6) 0.7202(3) 0.7057(2) 0.069(3) Uani 1 1 d .
H28' H 0.7592 0.7139 0.7030 0.092 Uiso 1 1 calc R
C29' C 0.6697(5) 0.6781(3) 0.7145(2) 0.062(2) Uani 1 1 d .
C30' C 0.6921(5) 0.6256(3) 0.7185(2) 0.056(2) Uani 1 1 d .
C31' C 0.7653(4) 0.6126(3) 0.7149(2) 0.0421(16) Uani 1 1 d .
C32' C 0.8114(4) 0.6290(3) 0.7473(2) 0.0522(18) Uani 1 1 d .
C33' C 0.7913(6) 0.6545(3) 0.7860(2) 0.066(2) Uani 1 1 d .
H33' H 0.7460 0.6627 0.7894 0.088 Uiso 1 1 calc R
C34' C 0.8347(7) 0.6676(3) 0.8187(3) 0.085(3) Uani 1 1 d .
H34' H 0.8193 0.6838 0.8441 0.113 Uiso 1 1 calc R
C35' C 0.9042(6) 0.6561(4) 0.8131(4) 0.086(3) Uani 1 1 d .
H35' H 0.9340 0.6657 0.8352 0.115 Uiso 1 1 calc R
C36' C 0.9302(5) 0.6310(3) 0.7764(3) 0.073(3) Uani 1 1 d .
H36' H 0.9759 0.6239 0.7730 0.097 Uiso 1 1 calc R
C37' C 0.8796(5) 0.6169(3) 0.7436(3) 0.060(2) Uani 1 1 d .
C38' C 0.9032(4) 0.5882(3) 0.7060(3) 0.0534(18) Uani 1 1 d .
H38' H 0.9490 0.5813 0.7029 0.071 Uiso 1 1 calc R
C39' C 0.8596(4) 0.5716(3) 0.6756(3) 0.0516(19) Uani 1 1 d .
H39' H 0.8752 0.5525 0.6518 0.069 Uiso 1 1 calc R
C40' C 0.7884(4) 0.5829(3) 0.6794(2) 0.0407(15) Uani 1 1 d .
C41' C 0.6212(3) 0.5214(2) 0.5581(2) 0.0378(14) Uani 1 1 d .
C42' C 0.5480(3) 0.5209(3) 0.5520(3) 0.058(2) Uani 1 1 d .
H42' H 0.5203 0.5357 0.5732 0.077 Uiso 1 1 calc R
C43' C 0.5204(3) 0.4995(4) 0.5162(3) 0.068(2) Uani 1 1 d .
H43' H 0.4737 0.5003 0.5129 0.090 Uiso 1 1 calc R
C44' C 0.5605(4) 0.4755(3) 0.4827(3) 0.058(2) Uani 1 1 d .
C45' C 0.5324(5) 0.4528(3) 0.4452(3) 0.072(3) Uani 1 1 d .
H45' H 0.4861 0.4545 0.4409 0.096 Uiso 1 1 calc R
C46' C 0.5715(5) 0.4284(3) 0.4148(3) 0.070(3) Uani 1 1 d .
H46' H 0.5520 0.4128 0.3905 0.094 Uiso 1 1 calc R
C47' C 0.6415(5) 0.4271(3) 0.4209(3) 0.061(2) Uani 1 1 d .
H47' H 0.6680 0.4104 0.4001 0.082 Uiso 1 1 calc R
C48' C 0.6721(4) 0.4490(2) 0.4557(2) 0.0533(19) Uani 1 1 d .
H48' H 0.7187 0.4466 0.4589 0.071 Uiso 1 1 calc R
C49' C 0.6321(4) 0.4763(3) 0.4881(2) 0.0479(17) Uani 1 1 d .
C50' C 0.6614(3) 0.4990(3) 0.52647(16) 0.0357(11) Uani 1 1 d .
C51' C 0.7363(3) 0.5041(3) 0.53072(18) 0.0379(12) Uani 1 1 d .
C52' C 0.7751(3) 0.5355(3) 0.50045(19) 0.0383(14) Uani 1 1 d .
C53' C 0.7440(4) 0.5653(3) 0.4676(2) 0.0460(16) Uani 1 1 d .
H53' H 0.6974 0.5643 0.4643 0.061 Uiso 1 1 calc R
C54' C 0.7824(5) 0.5962(3) 0.4401(2) 0.057(2) Uani 1 1 d .
H54' H 0.7610 0.6163 0.4189 0.076 Uiso 1 1 calc R
C55' C 0.8534(4) 0.5979(3) 0.4437(2) 0.0526(17) Uani 1 1 d .
H55' H 0.8792 0.6182 0.4248 0.070 Uiso 1 1 calc R
C56' C 0.8831(4) 0.5685(3) 0.4757(3) 0.0558(19) Uani 1 1 d .
H56' H 0.9299 0.5687 0.4778 0.074 Uiso 1 1 calc R
C57' C 0.8467(3) 0.5383(2) 0.5052(2) 0.0421(14) Uani 1 1 d .
C58' C 0.8778(3) 0.5109(3) 0.5408(2) 0.0470(16) Uani 1 1 d .
H58' H 0.9243 0.5119 0.5444 0.062 Uiso 1 1 calc R
C59' C 0.8396(3) 0.4839(2) 0.5688(2) 0.0379(13) Uani 1 1 d .
H59' H 0.8607 0.4663 0.5916 0.050 Uiso 1 1 calc R
C60' C 0.7694(3) 0.4809(2) 0.56545(19) 0.0355(13) Uani 1 1 d .
C61' C 0.7658(6) 0.4850(6) 0.8448(3) 0.127(6) Uani 1 1 d DU
H61a' H 0.7846 0.5016 0.8706 0.169 Uiso 1 1 calc R
H61b' H 0.7784 0.4485 0.8455 0.169 Uiso 1 1 calc R
C62' C 0.6927(6) 0.4894(7) 0.8459(3) 0.121(5) Uani 1 1 d DU
H62a' H 0.6758 0.4712 0.8715 0.161 Uiso 1 1 calc R
H62b' H 0.6804 0.5258 0.8487 0.161 Uiso 1 1 calc R
C63' C 0.8616(5) 0.4887(6) 0.7976(4) 0.108(4) Uani 1 1 d .
H63a' H 0.8748 0.4652 0.8205 0.163 Uiso 1 1 calc R
H63b' H 0.8928 0.5172 0.7964 0.163 Uiso 1 1 calc R
H63c' H 0.8618 0.4707 0.7701 0.163 Uiso 1 1 calc R
C64' C 0.5917(5) 0.4828(8) 0.8059(4) 0.144(7) Uani 1 1 d .
H64a' H 0.5707 0.4739 0.8332 0.217 Uiso 1 1 calc R
H64b' H 0.5694 0.4649 0.7824 0.217 Uiso 1 1 calc R
H64c' H 0.5884 0.5197 0.8013 0.217 Uiso 1 1 calc R
C65' C 0.7409(7) 0.7021(4) 0.5718(4) 0.103(4) Uani 1 1 d DU
H65a' H 0.7587 0.7257 0.5499 0.138 Uiso 1 1 calc R
H65b' H 0.7507 0.7163 0.6006 0.138 Uiso 1 1 calc R
C66' C 0.6654(7) 0.6955(4) 0.5660(3) 0.103(4) Uani 1 1 d DU
H66a' H 0.6438 0.7293 0.5646 0.137 Uiso 1 1 calc R
H66b' H 0.6562 0.6773 0.5388 0.137 Uiso 1 1 calc R
C67' C 0.8423(7) 0.6517(4) 0.5785(4) 0.103(4) Uani 1 1 d .
H67a' H 0.8641 0.6799 0.5636 0.155 Uiso 1 1 calc R
H67b' H 0.8627 0.6194 0.5700 0.155 Uiso 1 1 calc R
H67c' H 0.8470 0.6563 0.6096 0.155 Uiso 1 1 calc R
C68' C 0.5632(6) 0.6534(5) 0.6015(5) 0.104(4) Uani 1 1 d .
H68a' H 0.5382 0.6843 0.6084 0.156 Uiso 1 1 calc R
H68b' H 0.5518 0.6264 0.6219 0.156 Uiso 1 1 calc R
H68c' H 0.5521 0.6424 0.5723 0.156 Uiso 1 1 calc R
C69' C 0.7150(5) 0.3136(5) 0.5347(4) 0.089(3) Uani 1 1 d DU
H69a' H 0.7282 0.2798 0.5237 0.118 Uiso 1 1 calc R
H69b' H 0.7247 0.3395 0.5124 0.118 Uiso 1 1 calc R
C70' C 0.6418(5) 0.3139(5) 0.5454(3) 0.093(4) Uani 1 1 d DU
H70a' H 0.6164 0.3032 0.5197 0.124 Uiso 1 1 calc R
H70b' H 0.6332 0.2889 0.5685 0.124 Uiso 1 1 calc R
C71' C 0.8228(7) 0.3362(5) 0.5635(4) 0.096(4) Uani 1 1 d .
H71a' H 0.8415 0.3069 0.5483 0.144 Uiso 1 1 calc R
H71b' H 0.8478 0.3421 0.5900 0.144 Uiso 1 1 calc R
H71c' H 0.8254 0.3665 0.5452 0.144 Uiso 1 1 calc R
C72' C 0.5500(6) 0.3649(5) 0.5771(5) 0.113(5) Uani 1 1 d .
H72a' H 0.5220 0.3437 0.5586 0.170 Uiso 1 1 calc R
H72b' H 0.5323 0.3996 0.5780 0.170 Uiso 1 1 calc R
H72c' H 0.5507 0.3506 0.6061 0.170 Uiso 1 1 calc R
Li1' Li 0.7229(6) 0.4984(8) 0.7572(4) 0.065(3) Uani 1 1 d .
Li2' Li 0.7032(7) 0.6019(5) 0.6022(5) 0.053(3) Uani 1 1 d .
Li3' Li 0.6992(8) 0.3857(6) 0.6014(5) 0.064(4) Uani 1 1 d .

loop_
_atom_site_aniso_label
_atom_site_aniso_U_11
_atom_site_aniso_U_22
_atom_site_aniso_U_33
_atom_site_aniso_U_23
_atom_site_aniso_U_13
_atom_site_aniso_U_12
U1 0.03680(11) 0.05118(13) 0.03258(10) 0.00822(11) -0.00152(8) 0.00071(12)
Cl1 0.0323(7) 0.0670(11) 0.0606(9) 0.0011(9) 0.0009(6) 0.0013(8)
O1 0.050(3) 0.029(2) 0.037(2) 0.0039(17) 0.010(2) 0.0012(18)
O2 0.046(3) 0.047(2) 0.036(2) 0.012(2) 0.003(2) 0.009(2)
O3 0.047(3) 0.045(2) 0.035(2) 0.0157(18) 0.000(2) -0.008(2)
O4 0.056(3) 0.075(3) 0.031(2) -0.001(2) 0.001(2) -0.020(3)
O5 0.047(3) 0.043(2) 0.044(2) 0.015(2) -0.013(2) 0.000(2)
O6 0.040(2) 0.048(2) 0.040(2) 0.0105(19) -0.008(2) 0.006(2)
N1 0.062(5) 0.080(5) 0.073(5) -0.011(4) -0.002(4) 0.021(4)
N2 0.099(7) 0.060(5) 0.148(9) -0.004(5) 0.064(7) -0.001(5)
N3 0.073(5) 0.076(5) 0.056(4) 0.016(4) 0.014(4) -0.015(4)
N4 0.171(13) 0.179(12) 0.127(9) 0.105(9) -0.075(9) -0.093(11)
N5 0.093(6) 0.092(5) 0.041(4) 0.001(3) -0.014(4) 0.046(5)
N6 0.067(4) 0.071(5) 0.052(4) 0.009(3) 0.001(3) 0.003(4)
C1 0.045(4) 0.049(4) 0.031(3) 0.014(3) 0.004(3) 0.004(3)
C2 0.060(5) 0.055(5) 0.068(5) 0.014(4) 0.003(4) -0.006(4)
C3 0.067(6) 0.077(6) 0.099(7) 0.014(5) -0.002(6) -0.023(5)
C4 0.089(7) 0.054(5) 0.061(5) 0.015(4) 0.002(5) -0.014(5)
C5 0.107(8) 0.064(6) 0.062(5) -0.001(4) -0.010(5) -0.027(5)
C6 0.137(10) 0.054(5) 0.060(6) 0.004(4) -0.016(6) -0.033(6)
C7 0.143(10) 0.049(4) 0.036(4) -0.002(3) -0.007(5) 0.025(6)
C8 0.106(7) 0.042(4) 0.031(3) 0.000(3) -0.003(4) 0.011(4)
C9 0.085(6) 0.067(5) 0.025(3) 0.009(3) 0.014(3) 0.006(4)
C10 0.069(5) 0.040(3) 0.034(3) 0.017(3) 0.000(4) 0.007(3)
C11 0.092(7) 0.039(4) 0.034(4) 0.001(3) -0.013(4) 0.023(4)
C12 0.072(5) 0.040(4) 0.044(4) 0.001(3) -0.011(4) 0.026(4)
C13 0.122(8) 0.038(4) 0.032(3) 0.001(3) -0.008(4) 0.018(4)
C14 0.161(12) 0.048(5) 0.049(5) 0.004(4) -0.025(6) 0.018(6)
C15 0.175(13) 0.063(5) 0.041(5) -0.005(4) -0.033(7) 0.046(7)
C16 0.092(7) 0.077(6) 0.070(6) -0.009(5) -0.039(6) 0.033(5)
C17 0.079(6) 0.065(5) 0.044(4) -0.002(3) -0.019(4) 0.034(5)
C18 0.062(6) 0.089(6) 0.065(6) -0.022(5) -0.010(5) 0.032(5)
C19 0.046(4) 0.075(5) 0.054(4) -0.007(4) 0.000(4) 0.011(4)
C20 0.044(4) 0.053(4) 0.045(4) 0.013(3) 0.002(3) 0.022(3)
C21 0.041(3) 0.055(4) 0.018(2) -0.009(2) 0.004(2) -0.008(3)
C22 0.032(3) 0.095(6) 0.045(4) 0.008(4) 0.000(3) -0.017(4)
C23 0.027(3) 0.115(7) 0.058(4) 0.024(6) -0.008(3) -0.008(5)
C24 0.043(4) 0.071(5) 0.039(4) 0.011(3) -0.003(3) 0.015(3)
C25 0.053(5) 0.099(6) 0.041(4) 0.004(4) -0.018(4) 0.027(5)
C26 0.069(5) 0.085(6) 0.035(4) 0.012(4) -0.021(4) 0.031(4)
C27 0.079(6) 0.055(4) 0.032(3) 0.004(3) 0.015(4) 0.009(4)
C28 0.043(4) 0.044(3) 0.034(3) -0.001(3) 0.001(3) 0.008(3)
C29 0.039(3) 0.036(3) 0.040(3) 0.001(2) -0.004(3) 0.006(3)
C30 0.037(3) 0.044(3) 0.027(2) 0.000(3) -0.008(2) 0.006(3)
C31 0.034(3) 0.057(4) 0.032(3) 0.010(3) 0.002(2) 0.002(3)
C32 0.034(3) 0.085(6) 0.039(3) 0.024(3) 0.004(3) 0.018(3)
C33 0.071(5) 0.075(5) 0.042(4) 0.017(4) 0.011(4) 0.029(4)
C34 0.110(8) 0.085(6) 0.058(5) 0.021(4) 0.031(5) 0.050(6)
C35 0.097(9) 0.167(13) 0.110(9) 0.079(10) 0.080(9) 0.089(9)
C36 0.062(7) 0.177(14) 0.140(12) 0.098(11) 0.073(8) 0.058(8)
C37 0.050(4) 0.100(7) 0.074(6) 0.035(5) -0.004(4) 0.006(4)
C38 0.034(4) 0.148(10) 0.087(6) 0.051(8) -0.001(4) -0.019(6)
C39 0.041(4) 0.108(7) 0.082(6) 0.046(5) -0.022(4) -0.039(4)
C40 0.030(3) 0.074(5) 0.046(4) 0.025(3) -0.011(3) -0.009(3)
C41 0.040(4) 0.040(3) 0.045(4) 0.013(3) -0.002(3) 0.007(3)
C42 0.052(5) 0.056(5) 0.075(6) 0.003(4) -0.026(5) 0.015(4)
C43 0.032(4) 0.066(5) 0.086(6) 0.014(5) -0.009(4) 0.013(4)
C44 0.041(4) 0.052(4) 0.069(5) 0.006(4) -0.001(4) 0.006(3)
C45 0.035(4) 0.094(6) 0.077(6) -0.004(5) 0.022(4) 0.013(4)
C46 0.059(5) 0.095(7) 0.062(5) -0.006(5) 0.017(4) 0.018(5)
C47 0.067(5) 0.073(5) 0.044(4) -0.001(4) 0.000(4) 0.016(4)
C48 0.037(3) 0.047(3) 0.043(3) -0.001(3) 0.003(3) 0.008(3)
C49 0.034(3) 0.045(4) 0.051(4) 0.005(3) 0.004(3) 0.005(3)
C50 0.030(3) 0.034(3) 0.050(4) 0.001(3) -0.005(3) 0.002(3)
C51 0.022(3) 0.051(4) 0.030(3) 0.011(3) 0.004(2) -0.003(3)
C52 0.046(4) 0.056(4) 0.031(3) 0.003(3) 0.003(3) 0.000(3)
C53 0.062(5) 0.059(5) 0.045(4) 0.006(3) 0.011(4) -0.010(4)
C54 0.101(7) 0.053(4) 0.048(4) 0.003(3) 0.015(5) -0.015(4)
C55 0.066(6) 0.092(7) 0.067(5) -0.008(5) 0.021(5) -0.048(5)
C56 0.046(5) 0.093(7) 0.086(6) -0.021(5) 0.014(4) -0.035(5)
C57 0.036(4) 0.082(5) 0.044(4) -0.001(4) 0.002(3) -0.010(4)
C58 0.023(3) 0.080(5) 0.055(4) 0.001(4) -0.001(3) 0.005(3)
C59 0.030(3) 0.065(4) 0.055(4) -0.004(3) -0.005(3) 0.005(3)
C60 0.038(3) 0.050(4) 0.028(3) 0.008(3) -0.005(3) -0.005(3)
C61 0.112(8) 0.100(8) 0.059(6) 0.001(5) 0.042(6) 0.021(7)
C62 0.121(8) 0.068(6) 0.123(10) -0.027(6) 0.041(8) -0.006(6)
C63 0.079(8) 0.146(12) 0.098(9) -0.016(8) 0.010(7) 0.024(8)
C64 0.100(10) 0.118(10) 0.123(11) -0.030(9) 0.030(9) -0.019(8)
C65 0.29(2) 0.119(11) 0.065(7) 0.032(7) -0.008(11) -0.120(14)
C66 0.266(19) 0.199(19) 0.22(2) 0.162(18) -0.125(19) -0.150(18)
C67 0.24(2) 0.099(10) 0.124(13) -0.003(9) -0.040(15) -0.028(12)
C68 0.184(19) 0.113(11) 0.159(16) 0.060(11) -0.068(14) -0.035(12)
C69 0.145(8) 0.170(12) 0.039(4) -0.008(7) -0.015(5) 0.102(10)
C70 0.095(6) 0.265(18) 0.026(3) -0.016(8) 0.015(4) -0.060(12)
C71 0.162(12) 0.101(9) 0.089(7) 0.023(7) -0.057(8) -0.018(10)
C72 0.065(5) 0.218(15) 0.053(5) -0.017(9) 0.004(4) 0.033(10)
Li1 0.039(7) 0.097(10) 0.053(8) 0.006(7) 0.008(6) 0.010(7)
Li2 0.080(10) 0.075(9) 0.044(7) 0.002(6) 0.010(7) -0.028(8)
Li3 0.042(5) 0.053(6) 0.033(5) 0.013(5) -0.006(4) 0.010(5)
U1' 0.03162(11) 0.06105(16) 0.04929(13) -0.00615(13) 0.00537(9) 0.00171(12)
Cl1' 0.0317(8) 0.1107(19) 0.1155(18) -0.0069(17) 0.0225(10) 0.0005(11)
O1' 0.034(2) 0.062(3) 0.049(3) 0.000(2) -0.001(2) -0.010(2)
O2' 0.039(2) 0.041(2) 0.052(3) -0.003(2) 0.000(2) 0.000(2)
O3' 0.064(3) 0.049(3) 0.045(3) 0.000(2) 0.016(2) 0.017(3)
O4' 0.025(2) 0.048(2) 0.046(2) -0.011(2) 0.0088(19) 0.0083(17)
O5' 0.032(2) 0.051(3) 0.060(3) -0.013(2) -0.013(2) 0.009(2)
O6' 0.034(2) 0.045(2) 0.041(2) 0.0013(19) -0.0034(19) 0.0111(19)
N1' 0.061(4) 0.111(7) 0.049(3) 0.008(4) -0.006(3) -0.039(5)
N2' 0.057(4) 0.087(5) 0.082(5) -0.008(4) 0.009(4) -0.015(4)
N3' 0.104(7) 0.068(5) 0.060(4) -0.001(4) 0.025(5) 0.003(5)
N4' 0.075(5) 0.077(5) 0.061(4) -0.012(4) -0.021(4) 0.025(4)
N5' 0.081(6) 0.059(4) 0.069(5) -0.019(4) -0.021(4) 0.019(4)
N6' 0.060(4) 0.085(5) 0.066(4) 0.000(4) -0.030(4) -0.010(4)
C1' 0.049(4) 0.050(4) 0.050(4) 0.000(3) 0.002(3) -0.021(3)
C2' 0.039(4) 0.079(6) 0.066(5) 0.005(4) -0.007(4) -0.029(4)
C3' 0.084(7) 0.082(6) 0.073(6) -0.010(5) 0.037(6) -0.044(6)
C4' 0.069(6) 0.062(5) 0.051(4) -0.001(4) -0.003(4) -0.019(4)
C5' 0.118(9) 0.059(5) 0.074(6) -0.002(5) 0.042(6) -0.039(6)
C6' 0.185(14) 0.058(5) 0.055(5) 0.005(4) 0.001(8) -0.024(7)
C7' 0.119(9) 0.051(5) 0.061(5) 0.005(4) -0.016(6) -0.014(5)
C8' 0.095(7) 0.044(4) 0.057(5) -0.010(4) -0.009(5) -0.002(4)
C9' 0.081(6) 0.035(3) 0.044(4) -0.001(3) 0.005(4) -0.019(4)
C10' 0.057(5) 0.034(3) 0.058(5) -0.010(3) -0.008(4) -0.010(3)
C11' 0.050(4) 0.041(4) 0.042(4) -0.006(3) -0.012(3) -0.007(3)
C12' 0.059(5) 0.052(4) 0.040(3) -0.011(3) -0.022(3) 0.007(3)
C13' 0.092(7) 0.045(4) 0.056(5) -0.015(3) -0.016(4) -0.006(4)
C14' 0.136(10) 0.048(4) 0.067(6) -0.018(4) -0.036(6) 0.007(6)
C15' 0.105(8) 0.083(7) 0.077(6) -0.038(5) -0.045(6) 0.050(6)
C16' 0.074(6) 0.071(6) 0.065(5) -0.024(4) -0.033(5) 0.021(5)
C17' 0.051(5) 0.071(5) 0.049(4) -0.003(4) -0.016(4) 0.008(4)
C18' 0.036(4) 0.073(5) 0.068(5) -0.016(4) -0.016(4) 0.007(4)
C19' 0.032(4) 0.066(5) 0.057(4) -0.008(4) -0.008(3) 0.005(3)
C20' 0.043(4) 0.047(4) 0.044(4) -0.009(3) -0.009(3) -0.004(3)
C21' 0.043(4) 0.085(6) 0.048(4) -0.004(4) 0.011(3) 0.023(4)
C22' 0.049(5) 0.101(7) 0.079(6) -0.008(6) 0.011(5) 0.031(5)
C23' 0.074(7) 0.120(9) 0.087(8) -0.030(7) 0.009(6) 0.061(7)
C24' 0.083(7) 0.087(7) 0.050(5) -0.011(4) 0.004(5) 0.043(6)
C25' 0.114(9) 0.109(9) 0.065(6) -0.035(6) -0.026(6) 0.082(8)
C26' 0.137(11) 0.077(7) 0.057(6) -0.005(5) -0.008(6) 0.050(7)
C27' 0.138(10) 0.058(5) 0.046(4) -0.002(4) -0.007(5) 0.031(6)
C28' 0.125(8) 0.051(4) 0.031(4) -0.006(3) -0.010(4) 0.028(5)
C29' 0.096(7) 0.065(5) 0.026(3) -0.006(3) 0.000(4) 0.033(5)
C30' 0.080(7) 0.056(4) 0.031(4) -0.007(3) 0.021(4) 0.027(4)
C31' 0.052(4) 0.042(4) 0.032(3) -0.005(3) -0.004(3) 0.004(3)
C32' 0.071(5) 0.049(4) 0.036(3) -0.001(3) -0.017(3) 0.003(4)
C33' 0.105(7) 0.057(5) 0.037(4) -0.003(3) -0.012(4) 0.009(5)
C34' 0.155(12) 0.057(5) 0.042(4) -0.005(3) -0.024(6) -0.013(6)
C35' 0.109(9) 0.068(6) 0.081(7) 0.015(5) -0.058(7) -0.027(6)
C36' 0.085(6) 0.068(5) 0.066(5) -0.003(4) -0.041(5) -0.013(5)
C37' 0.070(6) 0.056(4) 0.053(4) 0.005(4) -0.020(4) -0.019(4)
C38' 0.035(4) 0.058(4) 0.066(5) 0.000(4) -0.006(4) -0.006(3)
C39' 0.051(5) 0.046(4) 0.059(5) -0.002(3) -0.002(4) -0.001(3)
C40' 0.043(4) 0.041(3) 0.038(3) -0.004(3) 0.002(3) 0.004(3)
C41' 0.034(3) 0.030(3) 0.050(4) -0.008(3) -0.001(3) 0.009(2)
C42' 0.022(3) 0.044(4) 0.107(7) -0.005(4) -0.004(4) -0.003(3)
C43' 0.029(3) 0.061(4) 0.113(6) -0.014(6) -0.042(4) 0.001(4)
C44' 0.047(4) 0.049(4) 0.078(5) 0.005(4) -0.031(4) 0.000(3)
C45' 0.073(6) 0.053(5) 0.090(7) 0.009(4) -0.057(5) -0.008(4)
C46' 0.086(6) 0.059(5) 0.066(5) 0.001(4) -0.061(5) 0.006(4)
C47' 0.089(6) 0.043(4) 0.051(4) 0.004(3) -0.026(4) 0.000(4)
C48' 0.066(5) 0.036(3) 0.058(4) 0.002(3) -0.031(4) -0.001(3)
C49' 0.061(4) 0.038(3) 0.045(4) 0.015(3) -0.016(3) -0.007(3)
C50' 0.033(3) 0.041(3) 0.033(2) 0.001(3) -0.019(2) 0.009(3)
C51' 0.031(3) 0.046(3) 0.037(3) -0.005(3) -0.010(2) 0.006(3)
C52' 0.041(3) 0.046(3) 0.028(3) -0.005(2) -0.008(3) 0.008(3)
C53' 0.046(4) 0.046(4) 0.046(4) -0.002(3) -0.010(3) 0.003(3)
C54' 0.081(6) 0.048(4) 0.042(4) 0.002(3) -0.007(4) -0.002(4)
C55' 0.050(4) 0.060(4) 0.048(4) 0.003(3) -0.006(3) -0.011(3)
C56' 0.043(4) 0.065(5) 0.059(5) -0.002(4) 0.011(4) -0.002(4)
C57' 0.038(3) 0.043(3) 0.046(3) -0.003(3) -0.001(3) 0.001(3)
C58' 0.044(3) 0.056(4) 0.041(3) 0.004(3) -0.002(3) 0.013(3)
C59' 0.027(3) 0.041(3) 0.045(3) -0.004(2) -0.014(3) 0.014(2)
C60' 0.028(3) 0.044(3) 0.035(3) -0.001(2) -0.001(2) 0.006(2)
C61' 0.116(7) 0.205(16) 0.060(6) 0.017(8) -0.014(6) -0.086(10)
C62' 0.110(7) 0.198(15) 0.054(5) 0.024(8) 0.002(5) -0.002(11)
C63' 0.083(7) 0.151(12) 0.091(7) 0.012(8) -0.027(6) 0.011(8)
C64' 0.068(6) 0.28(2) 0.084(8) -0.032(11) 0.013(6) -0.035(11)
C65' 0.162(10) 0.055(6) 0.094(8) 0.013(5) 0.022(8) 0.007(7)
C66' 0.183(11) 0.067(6) 0.060(6) 0.006(4) -0.029(8) 0.032(8)
C67' 0.120(11) 0.088(7) 0.101(8) -0.022(6) 0.057(8) -0.039(7)
C68' 0.085(8) 0.099(8) 0.129(11) -0.034(8) -0.038(8) 0.036(7)
C69' 0.086(6) 0.091(7) 0.089(7) -0.025(6) -0.028(6) -0.009(6)
C70' 0.092(7) 0.126(9) 0.061(6) -0.044(6) 0.006(5) -0.055(7)
C71' 0.109(10) 0.107(8) 0.073(7) -0.033(6) -0.027(7) 0.020(7)
C72' 0.077(8) 0.114(10) 0.149(12) -0.027(9) -0.047(8) -0.006(7)
Li1' 0.045(6) 0.104(10) 0.047(6) 0.012(9) 0.013(5) 0.006(9)
Li2' 0.036(7) 0.059(7) 0.063(8) -0.001(6) -0.005(6) -0.014(5)
Li3' 0.055(9) 0.072(9) 0.066(9) -0.009(7) 0.012(7) -0.015(7)

loop_
_atom_type_symbol
_atom_type_description
_atom_type_scat_dispersion_real
_atom_type_scat_dispersion_imag
_atom_type_scat_source
C C 0.0033 0.0016 'International Tables Vol C Tables 4.2.6.8 and 6.1.1.4'
H H 0.0000 0.0000 'International Tables Vol C Tables 4.2.6.8 and 6.1.1.4'
N N 0.0061 0.0033 'International Tables Vol C Tables 4.2.6.8 and 6.1.1.4'
O O 0.0106 0.0060 'International Tables Vol C Tables 4.2.6.8 and 6.1.1.4'
Li Li -0.0003 0.0001 'International Tables Vol C Tables 4.2.6.8 and 6.1.1.4'
Cl Cl 0.1484 0.1585 'International Tables Vol C Tables 4.2.6.8 and 6.1.1.4'
U U -9.6767 9.6646 'International Tables Vol C Tables 4.2.6.8 and 6.1.1.4'

loop_
_geom_angle_atom_site_label_1
_geom_angle_atom_site_label_2
_geom_angle_atom_site_label_3
_geom_angle
O4 U1 O3 75.68(16)
O4 U1 O1 156.17(17)
O3 U1 O1 114.59(14)
O4 U1 O2 89.21(18)
O3 U1 O2 68.98(16)
O1 U1 O2 75.86(15)
O4 U1 O6 89.65(16)
O3 U1 O6 147.58(17)
O1 U1 O6 70.25(16)
O2 U1 O6 82.29(16)
O4 U1 O5 69.53(18)
O3 U1 O5 124.16(15)
O1 U1 O5 114.88(15)
O2 U1 O5 148.28(17)
O6 U1 O5 74.59(15)
O4 U1 Cl1 120.93(14)
O3 U1 Cl1 81.09(12)
O1 U1 Cl1 82.65(12)
O2 U1 Cl1 130.62(13)
O6 U1 Cl1 130.62(12)
O5 U1 Cl1 81.09(12)
O4 U1 Li2 35.4(3)
O3 U1 Li2 100.9(3)
O1 U1 Li2 144.5(3)
O2 U1 Li2 121.6(3)
O6 U1 Li2 81.2(3)
O5 U1 Li2 34.1(3)
Cl1 U1 Li2 101.5(3)
O4 U1 Li3 124.7(2)
O3 U1 Li3 142.2(2)
O1 U1 Li3 34.9(2)
O2 U1 Li3 79.0(2)
O6 U1 Li3 35.5(2)
O5 U1 Li3 93.7(2)
Cl1 U1 Li3 106.72(19)
Li2 U1 Li3 113.1(3)
O4 U1 Li1 78.5(3)
O3 U1 Li1 35.9(3)
O1 U1 Li1 97.4(3)
O2 U1 Li1 33.3(3)
O6 U1 Li1 113.5(3)
O5 U1 Li1 147.2(3)
Cl1 U1 Li1 110.3(3)
Li2 U1 Li1 113.5(4)
Li3 U1 Li1 111.1(3)
C1 O1 Li3 130.2(5)
C1 O1 U1 118.6(4)
Li3 O1 U1 101.6(3)
C20 O2 Li1 127.6(6)
C20 O2 U1 128.0(4)
Li1 O2 U1 103.5(5)
C21 O3 Li1 125.9(6)
C21 O3 U1 122.4(4)
Li1 O3 U1 101.0(5)
C40 O4 Li2 128.9(6)
C40 O4 U1 129.8(4)
Li2 O4 U1 101.0(5)
C41 O5 Li2 133.8(6)
C41 O5 U1 118.7(4)
Li2 O5 U1 101.1(5)
C60 O6 Li3 126.2(5)
C60 O6 U1 130.2(4)
Li3 O6 U1 100.2(4)
C63 N1 C61 111.5(9)
C63 N1 Li1 125.6(8)
C61 N1 Li1 102.2(7)
C64 N2 C62 111.2(12)
C64 N2 Li1 120.2(9)
C62 N2 Li1 103.5(8)
C65 N3 C67 106.8(11)
C65 N3 Li2 103.1(9)
C67 N3 Li2 132.9(9)
C68 N4 C66 121.4(16)
C68 N4 Li2 118.5(10)
C66 N4 Li2 102.0(10)
C69 N5 C71 110.3(10)
C69 N5 Li3 104.1(6)
C71 N5 Li3 116.1(7)
C72 N6 C70 109.0(8)
C72 N6 Li3 114.6(7)
C70 N6 Li3 103.1(7)
O1 C1 C10 120.8(7)
O1 C1 C2 118.8(7)
C10 C1 C2 120.3(7)
C3 C2 C1 121.4(9)
C2 C3 C4 121.2(9)
C5 C4 C3 123.6(10)
C5 C4 C9 118.9(10)
C3 C4 C9 117.5(8)
C6 C5 C4 123.6(11)
C5 C6 C7 117.6(9)
C6 C7 C8 124.5(9)
C7 C8 C9 118.2(10)
C10 C9 C8 123.9(9)
C10 C9 C4 119.0(8)
C8 C9 C4 117.1(8)
C1 C10 C9 120.4(8)
C1 C10 C11 120.4(7)
C9 C10 C11 119.0(7)
C20 C11 C12 118.0(9)
C20 C11 C10 121.5(6)
C12 C11 C10 120.3(8)
C17 C12 C11 120.8(8)
C17 C12 C13 117.6(7)
C11 C12 C13 121.5(9)
C14 C13 C12 121.8(11)
C13 C14 C15 119.9(11)
C16 C15 C14 121.5(9)
C15 C16 C17 120.0(11)
C18 C17 C12 119.7(7)
C18 C17 C16 121.3(10)
C12 C17 C16 119.0(9)
C17 C18 C19 119.3(9)
C18 C19 C20 122.0(9)
O2 C20 C11 120.3(7)
O2 C20 C19 119.7(7)
C11 C20 C19 119.8(7)
C30 C21 O3 123.1(6)
C30 C21 C22 120.0(6)
O3 C21 C22 117.0(6)
C23 C22 C21 120.7(6)
C22 C23 C24 121.1(6)
C23 C24 C29 118.9(6)
C23 C24 C25 123.1(7)
C29 C24 C25 118.0(7)
C26 C25 C24 121.5(7)
C27 C26 C25 119.9(6)
C26 C27 C28 122.2(7)
C27 C28 C29 120.2(6)
C28 C29 C24 118.2(6)
C28 C29 C30 123.6(6)
C24 C29 C30 118.2(6)
C21 C30 C29 120.7(5)
C21 C30 C31 119.6(5)
C29 C30 C31 119.7(5)
C32 C31 C40 119.5(6)
C32 C31 C30 121.6(6)
C40 C31 C30 118.8(6)
C31 C32 C33 122.7(6)
C31 C32 C37 120.2(8)
C33 C32 C37 117.0(8)
C34 C33 C32 120.1(9)
C33 C34 C35 122.5(12)
C36 C35 C34 118.9(10)
C35 C36 C37 123.5(13)
C38 C37 C36 124.2(11)
C38 C37 C32 117.8(8)
C36 C37 C32 118.0(11)
C39 C38 C37 122.3(8)
C38 C39 C40 121.1(9)
O4 C40 C31 122.5(6)
O4 C40 C39 118.8(7)
C31 C40 C39 118.7(8)
O5 C41 C50 121.5(6)
O5 C41 C42 120.1(7)
C50 C41 C42 118.4(7)
C43 C42 C41 121.5(8)
C42 C43 C44 121.5(7)
C45 C44 C43 123.3(7)
C45 C44 C49 118.2(7)
C43 C44 C49 118.5(7)
C46 C45 C44 123.5(7)
C45 C46 C47 118.0(8)
C48 C47 C46 120.9(8)
C47 C48 C49 122.0(7)
C48 C49 C50 123.6(6)
C48 C49 C44 117.3(6)
C50 C49 C44 118.9(7)
C41 C50 C49 120.9(6)
C41 C50 C51 118.7(6)
C49 C50 C51 120.4(6)
C60 C51 C52 119.3(6)
C60 C51 C50 120.5(6)
C52 C51 C50 120.2(6)
C53 C52 C51 122.6(7)
C53 C52 C57 117.8(7)
C51 C52 C57 119.6(7)
C52 C53 C54 121.2(8)
C55 C54 C53 120.2(9)
C54 C55 C56 120.9(8)
C55 C56 C57 122.6(8)
C58 C57 C56 123.8(8)
C58 C57 C52 118.9(7)
C56 C57 C52 117.2(8)
C59 C58 C57 121.7(7)
C58 C59 C60 121.2(7)
O6 C60 C51 121.5(6)
O6 C60 C59 119.3(6)
C51 C60 C59 119.2(6)
N1 C61 C62 108.9(9)
N2 C62 C61 108.6(10)
N3 C65 C66 103.5(12)
N4 C66 C65 109.5(15)
N4 C66 Li2 46.8(7)
C65 C66 Li2 78.9(8)
C70 C69 N5 115.7(9)
C69 C70 N6 118.3(8)
O2 Li1 O3 86.1(6)
O2 Li1 N2 119.2(8)
O3 Li1 N2 103.3(7)
O2 Li1 N1 116.6(7)
O3 Li1 N1 148.9(8)
N2 Li1 N1 84.6(7)
O2 Li1 U1 43.2(3)
O3 Li1 U1 43.2(3)
N2 Li1 U1 123.0(6)
N1 Li1 U1 150.3(7)
O5 Li2 O4 88.3(6)
O5 Li2 N4 109.1(9)
O4 Li2 N4 111.9(8)
O5 Li2 N3 147.7(8)
O4 Li2 N3 112.5(8)
N4 Li2 N3 86.5(6)
O5 Li2 C66 126.5(10)
O4 Li2 C66 130.7(8)
N4 Li2 C66 31.2(5)
N3 Li2 C66 57.7(6)
O5 Li2 U1 44.8(3)
O4 Li2 U1 43.6(3)
N4 Li2 U1 118.0(7)
N3 Li2 U1 149.4(8)
C66 Li2 U1 149.2(7)
O1 Li3 O6 87.6(4)
O1 Li3 N6 102.6(5)
O6 Li3 N6 127.6(6)
O1 Li3 N5 142.2(6)
O6 Li3 N5 116.1(6)
N6 Li3 N5 86.2(5)
O1 Li3 U1 43.5(2)
O6 Li3 U1 44.3(2)
N6 Li3 U1 121.8(4)
N5 Li3 U1 151.5(5)
O6' U1' O4' 89.25(15)
O6' U1' O5' 76.30(16)
O4' U1' O5' 70.46(16)
O6' U1' O3' 156.86(18)
O4' U1' O3' 75.72(17)
O5' U1' O3' 113.71(16)
O6' U1' O2' 90.79(15)
O4' U1' O2' 84.70(16)
O5' U1' O2' 151.87(17)
O3' U1' O2' 70.67(17)
O6' U1' O1' 70.70(16)
O4' U1' O1' 151.57(15)
O5' U1' O1' 121.12(16)
O3' U1' O1' 115.77(17)
O2' U1' O1' 75.93(16)
O6' U1' Cl1' 120.51(13)
O4' U1' Cl1' 130.03(11)
O5' U1' Cl1' 78.52(13)
O3' U1' Cl1' 82.51(15)
O2' U1' Cl1' 129.04(13)
O1' U1' Cl1' 78.30(13)
O6' U1' Li3' 35.7(3)
O4' U1' Li3' 124.0(3)
O5' U1' Li3' 96.1(3)
O3' U1' Li3' 149.2(3)
O2' U1' Li3' 86.8(3)
O1' U1' Li3' 35.7(3)
Cl1' U1' Li3' 96.9(3)
O6' U1' Li2' 85.0(3)
O4' U1' Li2' 35.6(3)
O5' U1' Li2' 35.2(3)
O3' U1' Li2' 92.3(3)
O2' U1' Li2' 120.1(3)
O1' U1' Li2' 151.6(3)
Cl1' U1' Li2' 103.0(2)
Li3' U1' Li2' 117.5(3)
O6' U1' Li1' 127.1(3)
O4' U1' Li1' 82.5(3)
O5' U1' Li1' 144.5(4)
O3' U1' Li1' 34.7(3)
O2' U1' Li1' 36.5(3)
O1' U1' Li1' 93.5(4)
Cl1' U1' Li1' 103.8(2)
Li3' U1' Li1' 118.3(5)
Li2' U1' Li1' 113.2(4)
C1' O1' Li3' 137.3(7)
C1' O1' U1' 118.9(4)
Li3' O1' U1' 98.6(5)
C20' O2' Li1' 132.2(6)
C20' O2' U1' 125.4(4)
Li1' O2' U1' 98.9(4)
C21' O3' Li1' 131.7(8)
C21' O3' U1' 120.0(4)
Li1' O3' U1' 101.6(5)
C40' O4' Li2' 128.2(6)
C40' O4' U1' 127.6(4)
Li2' O4' U1' 100.4(4)
C41' O5' Li2' 129.8(6)
C41' O5' U1' 122.5(4)
Li2' O5' U1' 100.9(5)
C60' O6' Li3' 131.7(6)
C60' O6' U1' 126.4(4)
Li3' O6' U1' 100.3(5)
C61' N1' C63' 111.0(10)
C61' N1' Li1' 106.4(7)
C63' N1' Li1' 116.1(7)
C64' N2' C62' 109.7(9)
C64' N2' Li1' 116.4(9)
C62' N2' Li1' 101.3(7)
C65' N3' C67' 111.5(10)
C65' N3' Li2' 103.0(8)
C67' N3' Li2' 119.9(8)
C68' N4' C66' 114.5(9)
C68' N4' Li2' 117.5(7)
C66' N4' Li2' 98.9(7)
C69' N5' C71' 109.2(8)
C69' N5' Li3' 104.2(8)
C71' N5' Li3' 115.9(8)
C72' N6' C70' 112.6(8)
C72' N6' Li3' 119.3(8)
C70' N6' Li3' 98.8(7)
O1' C1' C10' 121.6(7)
O1' C1' C2' 119.7(7)
C10' C1' C2' 118.7(7)
C3' C2' C1' 120.6(9)
C2' C3' C4' 121.5(9)
C5' C4' C3' 120.9(9)
C5' C4' C9' 120.7(9)
C3' C4' C9' 118.4(7)
C6' C5' C4' 119.2(10)
C5' C6' C7' 121.8(10)
C8' C7' C6' 119.4(10)
C7' C8' C9' 121.4(10)
C8' C9' C4' 117.5(7)
C8' C9' C10' 123.8(8)
C4' C9' C10' 118.7(8)
C1' C10' C9' 121.7(8)
C1' C10' C11' 118.7(7)
C9' C10' C11' 119.4(7)
C20' C11' C12' 119.9(7)
C20' C11' C10' 119.4(7)
C12' C11' C10' 120.7(6)
C13' C12' C17' 117.1(7)
C13' C12' C11' 122.6(8)
C17' C12' C11' 120.2(7)
C14' C13' C12' 122.1(10)
C13' C14' C15' 119.8(9)
C16' C15' C14' 120.1(9)
C15' C16' C17' 122.4(10)
C18' C17' C16' 123.9(9)
C18' C17' C12' 117.6(7)
C16' C17' C12' 118.5(8)
C19' C18' C17' 122.3(8)
C18' C19' C20' 121.8(8)
O2' C20' C11' 121.7(7)
O2' C20' C19' 120.0(7)
C11' C20' C19' 118.2(7)
O3' C21' C30' 120.5(7)
O3' C21' C22' 120.1(9)
C30' C21' C22' 119.3(8)
C23' C22' C21' 119.5(11)
C22' C23' C24' 123.8(10)
C23' C24' C25' 124.9(10)
C23' C24' C29' 116.7(8)
C25' C24' C29' 118.3(11)
C26' C25' C24' 125.9(12)
C25' C26' C27' 117.2(10)
C28' C27' C26' 120.1(11)
C27' C28' C29' 122.4(10)
C28' C29' C30' 123.6(9)
C28' C29' C24' 116.0(8)
C30' C29' C24' 120.4(9)
C21' C30' C29' 119.6(8)
C21' C30' C31' 119.6(6)
C29' C30' C31' 120.5(8)
C40' C31' C32' 119.5(7)
C40' C31' C30' 119.7(6)
C32' C31' C30' 120.8(7)
C37' C32' C33' 116.6(7)
C37' C32' C31' 120.3(7)
C33' C32' C31' 122.9(8)
C34' C33' C32' 123.5(10)
C33' C34' C35' 118.2(9)
C36' C35' C34' 123.6(8)
C35' C36' C37' 114.3(10)
C32' C37' C38' 119.7(7)
C32' C37' C36' 123.7(8)
C38' C37' C36' 116.6(8)
C39' C38' C37' 120.3(7)
C38' C39' C40' 120.8(8)
O4' C40' C31' 121.6(6)
O4' C40' C39' 119.1(6)
C31' C40' C39' 119.3(7)
O5' C41' C50' 122.8(5)
O5' C41' C42' 118.4(6)
C50' C41' C42' 118.8(6)
C43' C42' C41' 120.8(7)
C42' C43' C44' 122.0(6)
C45' C44' C49' 119.6(9)
C45' C44' C43' 122.8(8)
C49' C44' C43' 117.6(7)
C46' C45' C44' 121.5(8)
C45' C46' C47' 118.9(7)
C48' C47' C46' 122.8(9)
C47' C48' C49' 119.5(8)
C44' C49' C50' 120.1(7)
C44' C49' C48' 117.3(7)
C50' C49' C48' 122.3(6)
C41' C50' C49' 120.6(6)
C41' C50' C51' 118.5(5)
C49' C50' C51' 120.6(6)
C60' C51' C52' 118.6(5)
C60' C51' C50' 119.9(6)
C52' C51' C50' 121.4(5)
C53' C52' C57' 118.7(6)
C53' C52' C51' 121.8(6)
C57' C52' C51' 119.4(5)
C54' C53' C52' 120.2(7)
C53' C54' C55' 121.3(7)
C56' C55' C54' 117.8(7)
C55' C56' C57' 123.2(7)
C56' C57' C52' 118.6(6)
C56' C57' C58' 122.8(7)
C52' C57' C58' 118.6(6)
C59' C58' C57' 119.8(6)
C58' C59' C60' 123.1(6)
O6' C60' C51' 120.8(5)
O6' C60' C59' 118.9(5)
C51' C60' C59' 120.3(6)
N1' C61' C62' 111.7(10)
N2' C62' C61' 112.6(10)
N2' C62' Li1' 47.9(5)
C61' C62' Li1' 76.7(6)
N3' C65' C66' 107.1(10)
N4' C66' C65' 109.1(8)
N4' C66' Li2' 48.2(5)
C65' C66' Li2' 77.4(6)
N5' C69' C70' 107.7(9)
N5' C69' Li3' 45.4(6)
C70' C69' Li3' 74.1(6)
N6' C70' C69' 112.2(8)
N6' C70' Li3' 49.2(5)
C69' C70' Li3' 74.7(6)
O3' Li1' O2' 87.5(5)
O3' Li1' N1' 141.7(12)
O2' Li1' N1' 115.6(6)
O3' Li1' N2' 104.7(6)
O2' Li1' N2' 128.0(11)
N1' Li1' N2' 85.1(5)
O3' Li1' C62' 119.0(6)
O2' Li1' C62' 146.4(10)
N1' Li1' C62' 56.5(4)
N2' Li1' C62' 30.8(4)
O3' Li1' U1' 43.7(3)
O2' Li1' U1' 44.5(3)
N1' Li1' U1' 153.1(5)
N2' Li1' U1' 120.9(6)
C62' Li1' U1' 150.4(5)
O5' Li2' O4' 87.3(6)
O5' Li2' N4' 104.7(6)
O4' Li2' N4' 130.1(8)
O5' Li2' N3' 141.8(8)
O4' Li2' N3' 112.8(7)
N4' Li2' N3' 87.1(6)
O5' Li2' C66' 119.2(7)
O4' Li2' C66' 148.8(7)
N4' Li2' C66' 32.9(4)
N3' Li2' C66' 56.8(5)
O5' Li2' U1' 43.9(3)
O4' Li2' U1' 43.9(3)
N4' Li2' U1' 123.4(6)
N3' Li2' U1' 148.8(6)
C66' Li2' U1' 154.3(6)
O1' Li3' O6' 88.9(6)
O1' Li3' N5' 138.5(9)
O6' Li3' N5' 120.3(8)
O1' Li3' N6' 105.2(7)
O6' Li3' N6' 117.4(9)
N5' Li3' N6' 87.7(7)
O1' Li3' C70' 121.6(7)
O6' Li3' C70' 137.3(8)
N5' Li3' C70' 56.7(5)
N6' Li3' C70' 32.0(4)
O1' Li3' C69' 148.0(8)
O6' Li3' C69' 122.8(7)
N5' Li3' C69' 30.4(4)
N6' Li3' C69' 58.8(5)
C70' Li3' C69' 31.2(3)
O1' Li3' U1' 45.7(4)
O6' Li3' U1' 44.0(3)
N5' Li3' U1' 157.3(7)
N6' Li3' U1' 113.7(7)
C70' Li3' U1' 145.5(7)
C69' Li3' U1' 162.7(7)

loop_
_geom_bond_atom_site_label_1
_geom_bond_atom_site_label_2
_geom_bond_distance
U1 O4 2.289(5)
U1 O3 2.294(5)
U1 O1 2.311(4)
U1 O2 2.319(4)
U1 O6 2.334(4)
U1 O5 2.339(4)
U1 Cl1 2.7310(15)
U1 Li2 3.260(14)
U1 Li3 3.290(9)
U1 Li1 3.293(15)
O1 C1 1.347(8)
O1 Li3 1.921(11)
O2 C20 1.339(8)
O2 Li1 1.858(15)
O3 C21 1.348(7)
O3 Li1 1.966(15)
O4 C40 1.328(9)
O4 Li2 1.924(17)
O5 C41 1.347(8)
O5 Li2 1.864(14)
O6 C60 1.332(8)
O6 Li3 1.941(11)
N1 C63 1.437(14)
N1 C61 1.460(14)
N1 Li1 2.202(15)
N2 C64 1.354(17)
N2 C62 1.459(14)
N2 Li1 2.066(19)
N3 C65 1.477(15)
N3 C67 1.488(15)
N3 Li2 2.146(16)
N4 C68 1.401(15)
N4 C66 1.439(18)
N4 Li2 2.026(19)
N5 C69 1.441(11)
N5 C71 1.459(14)
N5 Li3 2.143(11)
N6 C72 1.442(13)
N6 C70 1.461(13)
N6 Li3 2.081(13)
C1 C10 1.360(10)
C1 C2 1.391(11)
C2 C3 1.359(13)
C3 C4 1.421(14)
C4 C5 1.398(12)
C4 C9 1.436(13)
C5 C6 1.340(15)
C6 C7 1.355(15)
C7 C8 1.388(12)
C8 C9 1.432(11)
C9 C10 1.431(11)
C10 C11 1.515(13)
C11 C20 1.392(11)
C11 C12 1.430(10)
C12 C17 1.416(13)
C12 C13 1.430(12)
C13 C14 1.378(12)
C14 C15 1.386(17)
C15 C16 1.361(16)
C16 C17 1.452(11)
C17 C18 1.386(14)
C18 C19 1.388(12)
C19 C20 1.407(11)
C21 C30 1.341(8)
C21 C22 1.441(9)
C22 C23 1.341(11)
C23 C24 1.415(11)
C24 C29 1.427(10)
C24 C25 1.447(10)
C25 C26 1.368(12)
C26 C27 1.350(12)
C27 C28 1.397(9)
C28 C29 1.421(9)
C29 C30 1.445(8)
C30 C31 1.501(8)
C31 C32 1.400(9)
C31 C40 1.420(10)
C32 C33 1.440(12)
C32 C37 1.447(11)
C33 C34 1.353(11)
C34 C35 1.411(19)
C35 C36 1.31(2)
C36 C37 1.428(16)
C37 C38 1.411(15)
C38 C39 1.330(14)
C39 C40 1.439(10)
C41 C50 1.393(9)
C41 C42 1.444(11)
C42 C43 1.351(13)
C43 C44 1.414(12)
C44 C45 1.405(12)
C44 C49 1.449(10)
C45 C46 1.343(13)
C46 C47 1.442(12)
C47 C48 1.346(10)
C48 C49 1.419(10)
C49 C50 1.427(10)
C50 C51 1.485(9)
C51 C60 1.395(10)
C51 C52 1.434(10)
C52 C53 1.387(11)
C52 C57 1.445(10)
C53 C54 1.415(11)
C54 C55 1.317(14)
C55 C56 1.366(14)
C56 C57 1.397(11)
C57 C58 1.385(12)
C58 C59 1.359(11)
C59 C60 1.440(9)
C61 C62 1.520(14)
C65 C66 1.577(17)
C66 Li2 2.72(2)
C69 C70 1.407(12)
U1' O6' 2.293(4)
U1' O4' 2.295(4)
U1' O5' 2.297(5)
U1' O3' 2.304(5)
U1' O2' 2.318(5)
U1' O1' 2.351(5)
U1' Cl1' 2.6961(18)
U1' Li3' 3.246(15)
U1' Li2' 3.253(13)
U1' Li1' 3.265(12)
O1' C1' 1.335(9)
O1' Li3' 1.913(16)
O2' C20' 1.331(8)
O2' Li1' 1.967(15)
O3' C21' 1.309(9)
O3' Li1' 1.896(15)
O4' C40' 1.328(8)
O4' Li2' 1.927(15)
O5' C41' 1.344(8)
O5' Li2' 1.910(13)
O6' C60' 1.379(7)
O6' Li3' 1.923(15)
N1' C61' 1.425(12)
N1' C63' 1.471(14)
N1' Li1' 2.074(14)
N2' C64' 1.425(14)
N2' C62' 1.452(14)
N2' Li1' 2.108(14)
N3' C65' 1.450(13)
N3' C67' 1.453(16)
N3' Li2' 2.136(16)
N4' C68' 1.507(14)
N4' C66' 1.514(14)
N4' Li2' 2.077(16)
N5' C69' 1.446(12)
N5' C71' 1.479(15)
N5' Li3' 2.036(17)
N6' C72' 1.454(15)
N6' C70' 1.482(14)
N6' Li3' 2.115(17)
C1' C10' 1.346(11)
C1' C2' 1.436(11)
C2' C3' 1.378(13)
C3' C4' 1.408(15)
C4' C5' 1.399(12)
C4' C9' 1.413(12)
C5' C6' 1.369(17)
C6' C7' 1.379(17)
C7' C8' 1.376(13)
C8' C9' 1.410(12)
C9' C10' 1.458(11)
C10' C11' 1.525(12)
C11' C20' 1.384(10)
C11' C12' 1.439(10)
C12' C13' 1.418(11)
C12' C17' 1.437(12)
C13' C14' 1.350(13)
C14' C15' 1.424(17)
C15' C16' 1.322(15)
C16' C17' 1.415(11)
C17' C18' 1.378(12)
C18' C19' 1.363(11)
C19' C20' 1.427(11)
C21' C30' 1.416(13)
C21' C22' 1.437(11)
C22' C23' 1.366(15)
C23' C24' 1.419(17)
C24' C25' 1.427(14)
C24' C29' 1.445(13)
C25' C26' 1.289(17)
C26' C27' 1.449(17)
C27' C28' 1.395(11)
C28' C29' 1.410(13)
C29' C30' 1.425(10)
C30' C31' 1.495(12)
C31' C40' 1.404(9)
C31' C32' 1.412(10)
C32' C37' 1.391(12)
C32' C33' 1.409(11)
C33' C34' 1.360(13)
C34' C35' 1.421(17)
C35' C36' 1.392(16)
C36' C37' 1.464(11)
C37' C38' 1.442(12)
C38' C39' 1.339(11)
C39' C40' 1.445(11)
C41' C50' 1.378(8)
C41' C42' 1.464(9)
C42' C43' 1.341(11)
C43' C44' 1.434(12)
C44' C45' 1.400(11)
C44' C49' 1.431(11)
C45' C46' 1.362(14)
C46' C47' 1.402(13)
C47' C48' 1.346(10)
C48' C49' 1.449(11)
C49' C50' 1.432(8)
C50' C51' 1.498(7)
C51' C60' 1.382(8)
C51' C52' 1.447(9)
C52' C53' 1.406(9)
C52' C57' 1.430(9)
C53' C54' 1.383(11)
C54' C55' 1.415(11)
C55' C56' 1.368(11)
C56' C57' 1.390(10)
C57' C58' 1.436(9)
C58' C59' 1.335(9)
C59' C60' 1.399(8)
C61' C62' 1.455(13)
C62' Li1' 2.784(15)
C65' C66' 1.519(14)
C66' Li2' 2.754(17)
C69' C70' 1.487(12)
C69' Li3' 2.771(18)
C70' Li3' 2.762(17)

loop_
_platon_squeeze_void_nr
_platon_squeeze_void_average_x
_platon_squeeze_void_average_y
_platon_squeeze_void_average_z
_platon_squeeze_void_volume
_platon_squeeze_void_count_electrons
_platon_squeeze_void_content
1 0.018 0.833 0.120 450 94 ' '
2 -0.019 0.333 0.380 450 94 ' '
3 -0.015 0.829 0.628 457 90 ' '
4 0.015 0.329 0.872 457 91 ' '
5 0.020 0.087 0.118 12 1 ' '
6 0.481 0.167 0.620 450 94 ' '
7 0.485 0.671 0.372 457 90 ' '
8 0.518 0.667 0.880 450 94 ' '
9 0.515 0.171 0.128 457 91 ' '
10 0.479 0.913 0.618 12 1 ' '
11 0.520 0.413 0.882 12 1 ' '
12 0.979 0.587 0.382 12 1 ' '
